data_7720212
loop_
_publ_author_name
'Gusev, Alexey'
'Kiskin, Mikhail'
'Braga, Elena'
'Zamnius, Ekaterina'
'Zakharov, Konstantin'
'Tyutyunik, Andrey'
'Vlasenko, Valery'
'Zueva, Ekaterina'
'Petrova, Maria'
'Linert, Wolfgang'

_publ_section_title
;
 Diverse structures and emission properties of copper(I) iodide complexes
 based on an oxadiazole-type ligand.
;
_journal_issue 7
_journal_name_full 'Dalton transactions (Cambridge, England : 2003)'
_journal_page_first 3138
_journal_page_last 3151
_journal_paper_doi 10.1039/d5dt02744f
_journal_volume 55
_journal_year 2026
_chemical_formula_moiety 'C49 H40 Cu I N3 O P2, C H4 O'
_chemical_formula_sum 'C50 H44 Cu I N3 O2 P2'
_chemical_formula_weight 971.26
_space_group_crystal_system monoclinic
_space_group_IT_number 14
_space_group_name_Hall '-P 2ybc'
_space_group_name_H-M_alt 'P 1 21/c 1'
_atom_sites_solution_hydrogens geom
_audit_creation_date 2024-07-16
_audit_creation_method
;
Olex2 1.5
(compiled 2024.02.16 svn.r378c4104 for OlexSys, GUI svn.r6928)
;
_audit_update_record
;
2025-10-29 deposited with the CCDC.	2026-01-12 downloaded from the CCDC.
;
_cell_angle_alpha 90
_cell_angle_beta 93.900(2)
_cell_angle_gamma 90
_cell_formula_units_Z 4
_cell_length_a 9.8465(7)
_cell_length_b 13.3286(11)
_cell_length_c 33.4218(16)
_cell_measurement_reflns_used 9444
_cell_measurement_temperature 100(2)
_cell_measurement_theta_max 32.71
_cell_measurement_theta_min 2.44
_cell_volume 4376.1(5)
_computing_cell_refinement 'SAINT V8.38A (?, 2016)'
_computing_data_reduction 'SAINT V8.38A (?, 2016)'
_computing_molecular_graphics 'Olex2 1.5 (Dolomanov et al., 2009)'
_computing_publication_material 'Olex2 1.5 (Dolomanov et al., 2009)'
_computing_structure_refinement 'SHELXL 2018/3 (Sheldrick, 2015)'
_diffrn_ambient_temperature 100.15
_diffrn_measured_fraction_theta_full 0.985
_diffrn_measured_fraction_theta_max 0.984
_diffrn_measurement_device_type 'Bruker APEX-II CCD'
_diffrn_measurement_method '\f and \w scans'
_diffrn_radiation_type MoK\a
_diffrn_radiation_wavelength 0.71073
_diffrn_reflns_av_R_equivalents 0.0610
_diffrn_reflns_av_unetI/netI 0.0699
_diffrn_reflns_Laue_measured_fraction_full 0.985
_diffrn_reflns_Laue_measured_fraction_max 0.984
_diffrn_reflns_limit_h_max 12
_diffrn_reflns_limit_h_min -12
_diffrn_reflns_limit_k_max 17
_diffrn_reflns_limit_k_min -16
_diffrn_reflns_limit_l_max 43
_diffrn_reflns_limit_l_min -38
_diffrn_reflns_number 32504
_diffrn_reflns_point_group_measured_fraction_full 0.985
_diffrn_reflns_point_group_measured_fraction_max 0.984
_diffrn_reflns_theta_full 25.242
_diffrn_reflns_theta_max 27.877
_diffrn_reflns_theta_min 2.334
_diffrn_standards_number 0
_exptl_absorpt_coefficient_mu 1.321
_exptl_absorpt_correction_T_max 0.7465
_exptl_absorpt_correction_T_min 0.5859
_exptl_absorpt_correction_type multi-scan
_exptl_absorpt_process_details
;
Krause, L., Herbst-Irmer, R., Sheldrick G.M. & Stalke D.,
 J. Appl. Cryst. 48 (2015) 3-10.
;
_exptl_crystal_colour yellow
_exptl_crystal_colour_primary yellow
_exptl_crystal_density_diffrn 1.474
_exptl_crystal_description parallelepiped
_exptl_crystal_F_000 1972
_exptl_crystal_preparation Luminescent
_exptl_crystal_size_max 0.24
_exptl_crystal_size_mid 0.11
_exptl_crystal_size_min 0.08
_refine_diff_density_max 1.193
_refine_diff_density_min -0.693
_refine_diff_density_rms 0.134
_refine_ls_extinction_method none
_refine_ls_goodness_of_fit_ref 1.028
_refine_ls_hydrogen_treatment constr
_refine_ls_matrix_type full
_refine_ls_number_parameters 534
_refine_ls_number_reflns 10276
_refine_ls_number_restraints 0
_refine_ls_restrained_S_all 1.028
_refine_ls_R_factor_all 0.0723
_refine_ls_R_factor_gt 0.0458
_refine_ls_shift/su_max 0.001
_refine_ls_shift/su_mean 0.000
_refine_ls_structure_factor_coef Fsqd
_refine_ls_weighting_details 'w=1/[\s^2^(Fo^2^)+(0.0269P)^2^+13.5990P] where P=(Fo^2^+2Fc^2^)/3'
_refine_ls_weighting_scheme calc
_refine_ls_wR_factor_gt 0.0926
_refine_ls_wR_factor_ref 0.1137
_reflns_Friedel_coverage 0.000
_reflns_number_gt 7719
_reflns_number_total 10276
_reflns_threshold_expression 'I > 2\s(I)'
_cod_data_source_file d5dt02744f2.cif
_cod_data_source_block 1_a_CCDC2
_cod_depositor_comments
;
The following automatic conversions were performed:

data item '_exptl_absorpt_correction_type' value 'multi scan' was
changed to 'multi-scan' in accordance with the
/home/data/users/saulius/crontab/automatic-downloads/rss-feeds/RSC/lib/dictionaries/cif_core.dic
dictionary named 'cif_core.dic' version 2.4.2 last updated on
2011-04-26.

Automatic conversion script
Id: cif_fix_values 8170 2020-07-09 18:12:32Z antanas 
;
_cod_database_code 7720212
_shelx_shelxl_version_number 2018/3
_shelx_space_group_comment
;
The symmetry employed for this shelxl refinement is uniquely defined
by the following loop, which should always be used as a source of
symmetry information in preference to the above space-group names.
They are only intended as comments.
;
_shelx_estimated_absorpt_t_max 0.902
_shelx_estimated_absorpt_t_min 0.742
_olex2_refinement_description
;
1. Fixed Uiso
 At 1.2 times of:
  All C(H) groups, All N(H) groups
 At 1.5 times of:
  All C(H,H,H) groups, All O(H) groups
2.a Aromatic/amide H refined with riding coordinates:
 N2(H2), C1(H1), C2(H2A), C4(H4), C5(H5), C9(H9), C10(H10), C11(H11), C12(H12),
  C13(H13), C15(H15), C16(H16), C17(H17), C18(H18), C19(H19), C21(H21),
 C22(H22), C23(H23), C24(H24), C25(H25), C27(H27), C28(H28), C29(H29), C30(H30),
  C31(H31), C33(H33), C34(H34), C35(H35), C36(H36), C37(H37), C39(H39),
 C40(H40), C41(H41), C42(H42), C43(H43), C45(H45), C46(H46), C47(H47), C48(H48),
  C49(H49)
2.b Idealised Me refined as rotating group:
 C50(H50A,H50B,H50C)
2.c Idealised tetrahedral OH refined as rotating group:
 O2(H2B)
;
_olex2_submission_special_instructions 'No special instructions were received'

loop_
_space_group_symop_operation_xyz
'x, y, z'
'-x, y+1/2, -z+1/2'
'-x, -y, -z'
'x, -y-1/2, z-1/2'

loop_
_atom_site_label
_atom_site_type_symbol
_atom_site_fract_x
_atom_site_fract_y
_atom_site_fract_z
_atom_site_U_iso_or_equiv
_atom_site_adp_type
_atom_site_occupancy
_atom_site_site_symmetry_order
_atom_site_calc_flag
_atom_site_refinement_flags_posn
_atom_site_refinement_flags_adp
_atom_site_refinement_flags_occupancy
_atom_site_disorder_assembly
_atom_site_disorder_group
I1 I 0.88025(3) 0.30153(2) 0.39767(2) 0.02448(8) Uani 1 1 d . . . . .
Cu1 Cu 0.62457(5) 0.35197(4) 0.37400(2) 0.01598(11) Uani 1 1 d . . . . .
P1 P 0.54128(10) 0.27105(7) 0.31779(3) 0.0152(2) Uani 1 1 d . . . . .
P2 P 0.61667(10) 0.51915(7) 0.38671(3) 0.0147(2) Uani 1 1 d . . . . .
O1 O 0.1327(3) 0.1617(2) 0.50047(8) 0.0174(6) Uani 1 1 d . . . . .
N1 N 0.5095(3) 0.2934(2) 0.41982(9) 0.0185(7) Uani 1 1 d . . . . .
N2 N 0.1862(4) 0.1274(3) 0.56416(10) 0.0238(8) Uani 1 1 d . . . . .
H2 H 0.180093 0.108529 0.589197 0.029 Uiso 1 1 calc R U . . .
N3 N 0.3024(4) 0.1640(3) 0.54722(9) 0.0220(7) Uani 1 1 d . . . . .
C1 C 0.3754(4) 0.2779(3) 0.41241(11) 0.0186(8) Uani 1 1 d . . . . .
H1 H 0.336088 0.292268 0.386288 0.022 Uiso 1 1 calc R U . . .
C2 C 0.2910(4) 0.2422(3) 0.44078(11) 0.0200(8) Uani 1 1 d . . . . .
H2A H 0.196541 0.232128 0.434273 0.024 Uiso 1 1 calc R U . . .
C3 C 0.3485(4) 0.2215(3) 0.47891(11) 0.0159(8) Uani 1 1 d . . . . .
C4 C 0.4868(4) 0.2366(3) 0.48713(11) 0.0177(8) Uani 1 1 d . . . . .
H4 H 0.528325 0.223198 0.513072 0.021 Uiso 1 1 calc R U . . .
C5 C 0.5637(4) 0.2719(3) 0.45674(11) 0.0192(8) Uani 1 1 d . . . . .
H5 H 0.658747 0.281135 0.462335 0.023 Uiso 1 1 calc R U . . .
C6 C 0.2655(4) 0.1832(3) 0.51024(11) 0.0173(8) Uani 1 1 d . . . . .
C7 C 0.0897(4) 0.1267(3) 0.53603(12) 0.0203(8) Uani 1 1 d . . . . .
C8 C -0.0504(4) 0.0931(3) 0.53721(12) 0.0202(8) Uani 1 1 d . . . . .
C9 C -0.1408(4) 0.0998(3) 0.50342(13) 0.0245(9) Uani 1 1 d . . . . .
H9 H -0.112455 0.127824 0.479212 0.029 Uiso 1 1 calc R U . . .
C10 C -0.2738(5) 0.0647(3) 0.50564(14) 0.0303(10) Uani 1 1 d . . . . .
H10 H -0.336275 0.067859 0.482727 0.036 Uiso 1 1 calc R U . . .
C11 C -0.3148(5) 0.0251(3) 0.54138(15) 0.0314(11) Uani 1 1 d . . . . .
H11 H -0.405996 0.002890 0.542801 0.038 Uiso 1 1 calc R U . . .
C12 C -0.2253(5) 0.0177(3) 0.57474(14) 0.0302(10) Uani 1 1 d . . . . .
H12 H -0.254133 -0.010752 0.598799 0.036 Uiso 1 1 calc R U . . .
C13 C -0.0933(5) 0.0519(3) 0.57304(13) 0.0276(10) Uani 1 1 d . . . . .
H13 H -0.031420 0.047653 0.596067 0.033 Uiso 1 1 calc R U . . .
C14 C 0.3824(4) 0.3282(3) 0.29759(11) 0.0162(8) Uani 1 1 d . . . . .
C15 C 0.2556(4) 0.3017(3) 0.31135(11) 0.0185(8) Uani 1 1 d . . . . .
H15 H 0.247340 0.243012 0.327148 0.022 Uiso 1 1 calc R U . . .
C16 C 0.1421(4) 0.3616(3) 0.30175(11) 0.0216(9) Uani 1 1 d . . . . .
H16 H 0.056900 0.344594 0.311667 0.026 Uiso 1 1 calc R U . . .
C17 C 0.1526(4) 0.4454(3) 0.27791(12) 0.0252(9) Uani 1 1 d . . . . .
H17 H 0.075202 0.486687 0.271952 0.030 Uiso 1 1 calc R U . . .
C18 C 0.2754(4) 0.4694(3) 0.26274(13) 0.0242(9) Uani 1 1 d . . . . .
H18 H 0.280958 0.525016 0.245133 0.029 Uiso 1 1 calc R U . . .
C19 C 0.3909(4) 0.4126(3) 0.27309(11) 0.0189(8) Uani 1 1 d . . . . .
H19 H 0.475908 0.431309 0.263477 0.023 Uiso 1 1 calc R U . . .
C20 C 0.6392(4) 0.2611(3) 0.27326(11) 0.0161(8) Uani 1 1 d . . . . .
C21 C 0.7771(4) 0.2814(4) 0.27724(13) 0.0342(12) Uani 1 1 d . . . . .
H21 H 0.817954 0.303886 0.302212 0.041 Uiso 1 1 calc R U . . .
C22 C 0.8567(5) 0.2687(5) 0.24440(15) 0.0469(15) Uani 1 1 d . . . . .
H22 H 0.951618 0.282307 0.247131 0.056 Uiso 1 1 calc R U . . .
C23 C 0.7972(4) 0.2364(4) 0.20809(12) 0.0281(10) Uani 1 1 d . . . . .
H23 H 0.851546 0.227957 0.185912 0.034 Uiso 1 1 calc R U . . .
C24 C 0.6603(4) 0.2164(3) 0.20370(12) 0.0203(8) Uani 1 1 d . . . . .
H24 H 0.620138 0.193925 0.178645 0.024 Uiso 1 1 calc R U . . .
C25 C 0.5809(4) 0.2291(3) 0.23608(11) 0.0179(8) Uani 1 1 d . . . . .
H25 H 0.485970 0.215972 0.232970 0.022 Uiso 1 1 calc R U . . .
C26 C 0.5021(4) 0.1397(3) 0.32805(11) 0.0172(8) Uani 1 1 d . . . . .
C27 C 0.5748(4) 0.0939(3) 0.36002(11) 0.0224(9) Uani 1 1 d . . . . .
H27 H 0.639223 0.131513 0.376289 0.027 Uiso 1 1 calc R U . . .
C28 C 0.5535(5) -0.0075(3) 0.36838(13) 0.0275(10) Uani 1 1 d . . . . .
H28 H 0.604257 -0.038675 0.390155 0.033 Uiso 1 1 calc R U . . .
C29 C 0.4594(5) -0.0622(3) 0.34520(13) 0.0270(10) Uani 1 1 d . . . . .
H29 H 0.444309 -0.130798 0.351173 0.032 Uiso 1 1 calc R U . . .
C30 C 0.3868(5) -0.0171(3) 0.31316(12) 0.0250(9) Uani 1 1 d . . . . .
H30 H 0.322405 -0.054916 0.296965 0.030 Uiso 1 1 calc R U . . .
C31 C 0.4078(4) 0.0826(3) 0.30476(11) 0.0208(8) Uani 1 1 d . . . . .
H31 H 0.357393 0.113052 0.282749 0.025 Uiso 1 1 calc R U . . .
C32 C 0.4479(4) 0.5735(3) 0.39289(11) 0.0156(7) Uani 1 1 d . . . . .
C33 C 0.3337(4) 0.5252(3) 0.37574(11) 0.0176(8) Uani 1 1 d . . . . .
H33 H 0.344221 0.464329 0.361465 0.021 Uiso 1 1 calc R U . . .
C34 C 0.2035(4) 0.5642(3) 0.37905(12) 0.0202(8) Uani 1 1 d . . . . .
H34 H 0.125987 0.529866 0.367382 0.024 Uiso 1 1 calc R U . . .
C35 C 0.1882(4) 0.6531(3) 0.39943(11) 0.0203(8) Uani 1 1 d . . . . .
H35 H 0.099953 0.680476 0.401580 0.024 Uiso 1 1 calc R U . . .
C36 C 0.3013(4) 0.7026(3) 0.41680(11) 0.0202(8) Uani 1 1 d . . . . .
H36 H 0.290301 0.764002 0.430645 0.024 Uiso 1 1 calc R U . . .
C37 C 0.4304(4) 0.6626(3) 0.41398(11) 0.0183(8) Uani 1 1 d . . . . .
H37 H 0.507271 0.696049 0.426447 0.022 Uiso 1 1 calc R U . . .
C38 C 0.6922(4) 0.6038(3) 0.35092(11) 0.0183(8) Uani 1 1 d . . . . .
C39 C 0.7492(4) 0.5614(4) 0.31770(12) 0.0249(9) Uani 1 1 d . . . . .
H39 H 0.748411 0.490697 0.314037 0.030 Uiso 1 1 calc R U . . .
C40 C 0.8072(4) 0.6236(4) 0.28993(13) 0.0319(11) Uani 1 1 d . . . . .
H40 H 0.847415 0.595140 0.267504 0.038 Uiso 1 1 calc R U . . .
C41 C 0.8065(5) 0.7264(4) 0.29495(14) 0.0342(12) Uani 1 1 d . . . . .
H41 H 0.844229 0.768467 0.275629 0.041 Uiso 1 1 calc R U . . .
C42 C 0.7513(4) 0.7682(4) 0.32780(14) 0.0301(10) Uani 1 1 d . . . . .
H42 H 0.752242 0.838923 0.331271 0.036 Uiso 1 1 calc R U . . .
C43 C 0.6944(4) 0.7075(3) 0.35584(12) 0.0236(9) Uani 1 1 d . . . . .
H43 H 0.656773 0.736713 0.378522 0.028 Uiso 1 1 calc R U . . .
C44 C 0.7102(4) 0.5492(3) 0.43444(11) 0.0159(8) Uani 1 1 d . . . . .
C45 C 0.8393(4) 0.5917(3) 0.43673(11) 0.0181(8) Uani 1 1 d . . . . .
H45 H 0.878360 0.612063 0.412809 0.022 Uiso 1 1 calc R U . . .
C46 C 0.9120(4) 0.6047(3) 0.47314(12) 0.0201(8) Uani 1 1 d . . . . .
H46 H 0.999323 0.635271 0.474162 0.024 Uiso 1 1 calc R U . . .
C47 C 0.8573(4) 0.5731(3) 0.50851(12) 0.0224(9) Uani 1 1 d . . . . .
H47 H 0.907352 0.581267 0.533615 0.027 Uiso 1 1 calc R U . . .
C48 C 0.7297(4) 0.5298(3) 0.50655(11) 0.0200(8) Uani 1 1 d . . . . .
H48 H 0.692083 0.508117 0.530512 0.024 Uiso 1 1 calc R U . . .
C49 C 0.6551(4) 0.5173(3) 0.46979(11) 0.0178(8) Uani 1 1 d . . . . .
H49 H 0.567417 0.487351 0.468809 0.021 Uiso 1 1 calc R U . . .
O2 O 0.0674(4) 0.1152(3) 0.34952(12) 0.0471(9) Uani 1 1 d . . . . .
H2B H 0.129651 0.079464 0.360464 0.071 Uiso 1 1 calc R U . . .
C50 C -0.0133(7) 0.0571(5) 0.32245(19) 0.0645(18) Uani 1 1 d . . . . .
H50A H -0.040076 0.097177 0.298630 0.097 Uiso 1 1 calc R U . . .
H50B H -0.094904 0.034905 0.335165 0.097 Uiso 1 1 calc R U . . .
H50C H 0.038539 -0.001633 0.314558 0.097 Uiso 1 1 calc R U . . .

loop_
_atom_site_aniso_label
_atom_site_aniso_U_11
_atom_site_aniso_U_22
_atom_site_aniso_U_33
_atom_site_aniso_U_23
_atom_site_aniso_U_13
_atom_site_aniso_U_12
I1 0.01506(14) 0.03434(17) 0.02354(15) -0.00667(11) -0.00243(9) 0.00388(11)
Cu1 0.0140(2) 0.0187(2) 0.0151(2) -0.00308(17) 0.00008(17) -0.00010(19)
P1 0.0134(5) 0.0177(5) 0.0144(5) -0.0027(3) 0.0005(3) -0.0002(4)
P2 0.0142(5) 0.0164(5) 0.0136(5) -0.0007(3) 0.0015(3) -0.0016(4)
O1 0.0164(14) 0.0175(14) 0.0183(14) 0.0012(10) 0.0015(10) -0.0008(11)
N1 0.0186(18) 0.0156(17) 0.0211(17) -0.0013(12) 0.0007(13) 0.0002(13)
N2 0.028(2) 0.031(2) 0.0140(17) 0.0032(13) 0.0078(13) -0.0035(16)
N3 0.0246(19) 0.029(2) 0.0122(17) 0.0019(13) 0.0019(13) -0.0035(15)
C1 0.021(2) 0.023(2) 0.0123(19) -0.0003(14) -0.0021(14) 0.0004(16)
C2 0.022(2) 0.022(2) 0.016(2) 0.0014(15) -0.0022(15) 0.0005(17)
C3 0.016(2) 0.0144(19) 0.0172(19) -0.0019(14) 0.0021(14) 0.0026(15)
C4 0.023(2) 0.0165(19) 0.0135(19) 0.0004(14) 0.0023(14) 0.0052(16)
C5 0.019(2) 0.022(2) 0.016(2) -0.0022(15) 0.0006(14) 0.0019(16)
C6 0.017(2) 0.0158(19) 0.019(2) -0.0018(14) 0.0025(14) 0.0004(15)
C7 0.024(2) 0.0147(19) 0.022(2) 0.0005(15) 0.0053(16) 0.0044(16)
C8 0.021(2) 0.0140(19) 0.026(2) -0.0015(15) 0.0066(16) 0.0035(16)
C9 0.022(2) 0.016(2) 0.035(2) 0.0002(16) 0.0014(17) 0.0031(17)
C10 0.023(2) 0.019(2) 0.047(3) -0.0061(19) -0.0039(19) 0.0056(18)
C11 0.024(2) 0.020(2) 0.052(3) -0.0047(19) 0.015(2) 0.0004(18)
C12 0.028(3) 0.025(2) 0.040(3) -0.0012(19) 0.014(2) 0.0002(19)
C13 0.030(3) 0.028(2) 0.025(2) 0.0003(17) 0.0054(17) 0.0002(19)
C14 0.0134(19) 0.020(2) 0.0147(19) -0.0063(14) -0.0005(13) 0.0037(15)
C15 0.019(2) 0.023(2) 0.0133(19) -0.0062(14) 0.0017(14) -0.0014(16)
C16 0.016(2) 0.032(2) 0.017(2) -0.0098(16) 0.0037(14) -0.0009(17)
C17 0.019(2) 0.029(2) 0.027(2) -0.0083(17) -0.0036(16) 0.0085(18)
C18 0.028(2) 0.015(2) 0.030(2) -0.0028(16) -0.0023(17) 0.0039(17)
C19 0.016(2) 0.023(2) 0.017(2) -0.0027(15) -0.0006(14) 0.0004(16)
C20 0.0158(19) 0.0176(19) 0.0152(19) -0.0025(14) 0.0021(14) 0.0011(15)
C21 0.018(2) 0.061(3) 0.023(2) -0.018(2) 0.0010(17) -0.004(2)
C22 0.016(2) 0.093(5) 0.032(3) -0.029(3) 0.0074(19) -0.009(3)
C23 0.022(2) 0.044(3) 0.019(2) -0.0128(18) 0.0053(16) -0.003(2)
C24 0.023(2) 0.019(2) 0.018(2) -0.0026(14) -0.0026(15) 0.0033(16)
C25 0.019(2) 0.0172(19) 0.017(2) -0.0025(14) 0.0033(15) -0.0009(16)
C26 0.016(2) 0.021(2) 0.0146(19) -0.0022(14) 0.0046(14) 0.0009(16)
C27 0.025(2) 0.023(2) 0.019(2) -0.0028(15) -0.0062(16) 0.0030(17)
C28 0.036(3) 0.023(2) 0.023(2) 0.0001(16) -0.0026(18) 0.0077(19)
C29 0.034(3) 0.017(2) 0.031(2) 0.0001(16) 0.0066(18) 0.0000(18)
C30 0.029(2) 0.020(2) 0.026(2) -0.0014(16) 0.0033(17) -0.0028(18)
C31 0.019(2) 0.024(2) 0.019(2) -0.0006(15) -0.0030(15) 0.0014(17)
C32 0.0140(19) 0.0161(19) 0.0173(19) 0.0016(14) 0.0051(14) -0.0006(15)
C33 0.019(2) 0.019(2) 0.0150(19) -0.0011(14) -0.0005(14) -0.0036(16)
C34 0.0123(19) 0.024(2) 0.024(2) -0.0018(16) -0.0022(15) -0.0037(16)
C35 0.013(2) 0.028(2) 0.020(2) 0.0009(16) 0.0034(14) -0.0008(17)
C36 0.021(2) 0.019(2) 0.020(2) -0.0057(15) 0.0008(15) 0.0030(17)
C37 0.019(2) 0.019(2) 0.0167(19) -0.0022(14) 0.0002(14) -0.0036(16)
C38 0.0114(19) 0.025(2) 0.019(2) 0.0025(15) 0.0016(14) -0.0036(16)
C39 0.014(2) 0.040(3) 0.021(2) -0.0001(17) -0.0002(15) 0.0007(18)
C40 0.015(2) 0.058(3) 0.023(2) 0.013(2) 0.0036(16) 0.003(2)
C41 0.020(2) 0.050(3) 0.034(3) 0.024(2) 0.0058(18) 0.001(2)
C42 0.022(2) 0.033(3) 0.034(3) 0.0150(19) -0.0014(18) -0.0074(19)
C43 0.023(2) 0.028(2) 0.020(2) 0.0049(16) 0.0001(16) -0.0032(18)
C44 0.0161(19) 0.0162(19) 0.0155(19) -0.0002(14) 0.0017(14) 0.0023(15)
C45 0.0137(19) 0.020(2) 0.020(2) 0.0008(15) -0.0002(14) 0.0005(15)
C46 0.016(2) 0.017(2) 0.027(2) -0.0037(15) -0.0028(15) 0.0020(16)
C47 0.024(2) 0.022(2) 0.020(2) -0.0057(15) -0.0077(16) 0.0042(17)
C48 0.023(2) 0.020(2) 0.017(2) -0.0012(15) 0.0019(15) 0.0052(17)
C49 0.017(2) 0.0156(19) 0.021(2) -0.0012(14) 0.0009(15) -0.0011(15)
O2 0.043(2) 0.042(2) 0.058(3) 0.0031(18) 0.0131(18) 0.0070(18)
C50 0.063(5) 0.066(5) 0.063(4) -0.011(3) -0.008(3) 0.013(4)

loop_
_atom_type_symbol
_atom_type_description
_atom_type_scat_dispersion_real
_atom_type_scat_dispersion_imag
_atom_type_scat_source
C C 0.0033 0.0016 'International Tables Vol C Tables 4.2.6.8 and 6.1.1.4'
H H 0.0000 0.0000 'International Tables Vol C Tables 4.2.6.8 and 6.1.1.4'
Cu Cu 0.3201 1.2651 'International Tables Vol C Tables 4.2.6.8 and 6.1.1.4'
I I -0.4742 1.8119 'International Tables Vol C Tables 4.2.6.8 and 6.1.1.4'
N N 0.0061 0.0033 'International Tables Vol C Tables 4.2.6.8 and 6.1.1.4'
O O 0.0106 0.0060 'International Tables Vol C Tables 4.2.6.8 and 6.1.1.4'
P P 0.1023 0.0942 'International Tables Vol C Tables 4.2.6.8 and 6.1.1.4'

loop_
_geom_angle_atom_site_label_1
_geom_angle_atom_site_label_2
_geom_angle_atom_site_label_3
_geom_angle
_geom_angle_site_symmetry_1
_geom_angle_site_symmetry_3
_geom_angle_publ_flag
P1 Cu1 I1 113.91(3) . . ?
P1 Cu1 P2 127.29(4) . . ?
P2 Cu1 I1 103.59(3) . . ?
N1 Cu1 I1 103.47(9) . . ?
N1 Cu1 P1 104.03(9) . . ?
N1 Cu1 P2 101.54(9) . . ?
C14 P1 Cu1 111.07(12) . . ?
C14 P1 C20 102.41(17) . . ?
C14 P1 C26 106.37(18) . . ?
C20 P1 Cu1 121.73(13) . . ?
C26 P1 Cu1 111.60(12) . . ?
C26 P1 C20 102.26(17) . . ?
C32 P2 Cu1 116.79(13) . . ?
C32 P2 C38 103.91(17) . . ?
C38 P2 Cu1 117.38(13) . . ?
C44 P2 Cu1 110.87(13) . . ?
C44 P2 C32 102.75(17) . . ?
C44 P2 C38 103.36(18) . . ?
C6 O1 C7 102.3(3) . . ?
C1 N1 Cu1 119.5(2) . . ?
C5 N1 Cu1 123.1(3) . . ?
C5 N1 C1 117.5(3) . . ?
N3 N2 H2 126.6 . . ?
C7 N2 H2 126.6 . . ?
C7 N2 N3 106.9(3) . . ?
C6 N3 N2 105.8(3) . . ?
N1 C1 H1 118.2 . . ?
N1 C1 C2 123.7(3) . . ?
C2 C1 H1 118.2 . . ?
C1 C2 H2A 121.0 . . ?
C1 C2 C3 118.1(4) . . ?
C3 C2 H2A 121.0 . . ?
C2 C3 C6 120.9(4) . . ?
C4 C3 C2 119.2(3) . . ?
C4 C3 C6 119.9(3) . . ?
C3 C4 H4 120.6 . . ?
C3 C4 C5 118.8(3) . . ?
C5 C4 H4 120.6 . . ?
N1 C5 C4 122.9(4) . . ?
N1 C5 H5 118.6 . . ?
C4 C5 H5 118.6 . . ?
O1 C6 C3 118.5(3) . . ?
N3 C6 O1 113.1(3) . . ?
N3 C6 C3 128.3(4) . . ?
O1 C7 C8 118.6(3) . . ?
N2 C7 O1 111.9(4) . . ?
N2 C7 C8 129.5(4) . . ?
C9 C8 C7 120.9(4) . . ?
C9 C8 C13 120.2(4) . . ?
C13 C8 C7 118.9(4) . . ?
C8 C9 H9 120.5 . . ?
C8 C9 C10 119.0(4) . . ?
C10 C9 H9 120.5 . . ?
C9 C10 H10 120.0 . . ?
C11 C10 C9 120.0(4) . . ?
C11 C10 H10 120.0 . . ?
C10 C11 H11 119.5 . . ?
C12 C11 C10 121.0(4) . . ?
C12 C11 H11 119.5 . . ?
C11 C12 H12 120.2 . . ?
C11 C12 C13 119.7(4) . . ?
C13 C12 H12 120.2 . . ?
C8 C13 H13 120.0 . . ?
C12 C13 C8 120.0(4) . . ?
C12 C13 H13 120.0 . . ?
C15 C14 P1 122.1(3) . . ?
C19 C14 P1 117.9(3) . . ?
C19 C14 C15 119.0(4) . . ?
C14 C15 H15 120.1 . . ?
C16 C15 C14 119.8(4) . . ?
C16 C15 H15 120.1 . . ?
C15 C16 H16 119.8 . . ?
C17 C16 C15 120.4(4) . . ?
C17 C16 H16 119.8 . . ?
C16 C17 H17 119.9 . . ?
C18 C17 C16 120.1(4) . . ?
C18 C17 H17 119.9 . . ?
C17 C18 H18 119.8 . . ?
C17 C18 C19 120.3(4) . . ?
C19 C18 H18 119.8 . . ?
C14 C19 H19 119.9 . . ?
C18 C19 C14 120.2(4) . . ?
C18 C19 H19 119.9 . . ?
C21 C20 P1 118.4(3) . . ?
C21 C20 C25 119.1(3) . . ?
C25 C20 P1 122.4(3) . . ?
C20 C21 H21 120.0 . . ?
C20 C21 C22 119.9(4) . . ?
C22 C21 H21 120.0 . . ?
C21 C22 H22 120.0 . . ?
C23 C22 C21 120.0(4) . . ?
C23 C22 H22 120.0 . . ?
C22 C23 H23 119.7 . . ?
C24 C23 C22 120.7(4) . . ?
C24 C23 H23 119.7 . . ?
C23 C24 H24 120.2 . . ?
C23 C24 C25 119.6(4) . . ?
C25 C24 H24 120.2 . . ?
C20 C25 H25 119.6 . . ?
C24 C25 C20 120.7(4) . . ?
C24 C25 H25 119.6 . . ?
C27 C26 P1 117.5(3) . . ?
C27 C26 C31 118.6(4) . . ?
C31 C26 P1 123.9(3) . . ?
C26 C27 H27 119.9 . . ?
C26 C27 C28 120.2(4) . . ?
C28 C27 H27 119.9 . . ?
C27 C28 H28 119.9 . . ?
C29 C28 C27 120.2(4) . . ?
C29 C28 H28 119.9 . . ?
C28 C29 H29 120.1 . . ?
C28 C29 C30 119.9(4) . . ?
C30 C29 H29 120.1 . . ?
C29 C30 H30 120.0 . . ?
C31 C30 C29 120.0(4) . . ?
C31 C30 H30 120.0 . . ?
C26 C31 H31 119.5 . . ?
C30 C31 C26 121.1(4) . . ?
C30 C31 H31 119.5 . . ?
C33 C32 P2 119.0(3) . . ?
C33 C32 C37 118.6(4) . . ?
C37 C32 P2 122.4(3) . . ?
C32 C33 H33 119.4 . . ?
C32 C33 C34 121.2(4) . . ?
C34 C33 H33 119.4 . . ?
C33 C34 H34 120.3 . . ?
C35 C34 C33 119.4(4) . . ?
C35 C34 H34 120.3 . . ?
C34 C35 H35 119.9 . . ?
C34 C35 C36 120.3(4) . . ?
C36 C35 H35 119.9 . . ?
C35 C36 H36 119.9 . . ?
C37 C36 C35 120.1(4) . . ?
C37 C36 H36 119.9 . . ?
C32 C37 H37 119.8 . . ?
C36 C37 C32 120.4(4) . . ?
C36 C37 H37 119.8 . . ?
C39 C38 P2 118.1(3) . . ?
C43 C38 P2 122.4(3) . . ?
C43 C38 C39 119.4(4) . . ?
C38 C39 H39 120.2 . . ?
C40 C39 C38 119.5(4) . . ?
C40 C39 H39 120.2 . . ?
C39 C40 H40 119.9 . . ?
C41 C40 C39 120.2(4) . . ?
C41 C40 H40 119.9 . . ?
C40 C41 H41 119.8 . . ?
C42 C41 C40 120.3(4) . . ?
C42 C41 H41 119.8 . . ?
C41 C42 H42 119.9 . . ?
C41 C42 C43 120.2(5) . . ?
C43 C42 H42 119.9 . . ?
C38 C43 H43 119.9 . . ?
C42 C43 C38 120.3(4) . . ?
C42 C43 H43 119.9 . . ?
C45 C44 P2 122.8(3) . . ?
C45 C44 C49 118.9(3) . . ?
C49 C44 P2 117.9(3) . . ?
C44 C45 H45 119.4 . . ?
C46 C45 C44 121.2(4) . . ?
C46 C45 H45 119.4 . . ?
C45 C46 H46 119.9 . . ?
C45 C46 C47 120.1(4) . . ?
C47 C46 H46 119.9 . . ?
C46 C47 H47 120.4 . . ?
C48 C47 C46 119.2(4) . . ?
C48 C47 H47 120.4 . . ?
C47 C48 H48 119.5 . . ?
C47 C48 C49 120.9(4) . . ?
C49 C48 H48 119.5 . . ?
C44 C49 H49 120.1 . . ?
C48 C49 C44 119.7(4) . . ?
C48 C49 H49 120.1 . . ?
C50 O2 H2B 109.5 . . ?
O2 C50 H50A 109.5 . . ?
O2 C50 H50B 109.5 . . ?
O2 C50 H50C 109.5 . . ?
H50A C50 H50B 109.5 . . ?
H50A C50 H50C 109.5 . . ?
H50B C50 H50C 109.5 . . ?

loop_
_geom_bond_atom_site_label_1
_geom_bond_atom_site_label_2
_geom_bond_distance
_geom_bond_site_symmetry_2
_geom_bond_publ_flag
I1 Cu1 2.6730(6) . ?
Cu1 P1 2.2707(10) . ?
Cu1 P2 2.2707(11) . ?
Cu1 N1 2.115(3) . ?
P1 C14 1.827(4) . ?
P1 C20 1.832(4) . ?
P1 C26 1.830(4) . ?
P2 C32 1.837(4) . ?
P2 C38 1.838(4) . ?
P2 C44 1.831(4) . ?
O1 C6 1.356(5) . ?
O1 C7 1.370(5) . ?
N1 C1 1.343(5) . ?
N1 C5 1.342(5) . ?
N2 H2 0.8800 . ?
N2 N3 1.398(5) . ?
N2 C7 1.291(5) . ?
N3 C6 1.290(5) . ?
C1 H1 0.9500 . ?
C1 C2 1.387(5) . ?
C2 H2A 0.9500 . ?
C2 C3 1.387(5) . ?
C3 C4 1.386(5) . ?
C3 C6 1.464(5) . ?
C4 H4 0.9500 . ?
C4 C5 1.389(5) . ?
C5 H5 0.9500 . ?
C7 C8 1.453(6) . ?
C8 C9 1.392(6) . ?
C8 C13 1.408(6) . ?
C9 H9 0.9500 . ?
C9 C10 1.398(6) . ?
C10 H10 0.9500 . ?
C10 C11 1.390(6) . ?
C11 H11 0.9500 . ?
C11 C12 1.377(7) . ?
C12 H12 0.9500 . ?
C12 C13 1.383(6) . ?
C13 H13 0.9500 . ?
C14 C15 1.405(5) . ?
C14 C19 1.398(5) . ?
C15 H15 0.9500 . ?
C15 C16 1.394(6) . ?
C16 H16 0.9500 . ?
C16 C17 1.381(6) . ?
C17 H17 0.9500 . ?
C17 C18 1.380(6) . ?
C18 H18 0.9500 . ?
C18 C19 1.390(6) . ?
C19 H19 0.9500 . ?
C20 C21 1.382(6) . ?
C20 C25 1.399(5) . ?
C21 H21 0.9500 . ?
C21 C22 1.402(6) . ?
C22 H22 0.9500 . ?
C22 C23 1.380(6) . ?
C23 H23 0.9500 . ?
C23 C24 1.372(6) . ?
C24 H24 0.9500 . ?
C24 C25 1.388(5) . ?
C25 H25 0.9500 . ?
C26 C27 1.387(5) . ?
C26 C31 1.396(5) . ?
C27 H27 0.9500 . ?
C27 C28 1.399(6) . ?
C28 H28 0.9500 . ?
C28 C29 1.376(6) . ?
C29 H29 0.9500 . ?
C29 C30 1.384(6) . ?
C30 H30 0.9500 . ?
C30 C31 1.377(6) . ?
C31 H31 0.9500 . ?
C32 C33 1.386(5) . ?
C32 C37 1.398(5) . ?
C33 H33 0.9500 . ?
C33 C34 1.395(5) . ?
C34 H34 0.9500 . ?
C34 C35 1.380(6) . ?
C35 H35 0.9500 . ?
C35 C36 1.387(6) . ?
C36 H36 0.9500 . ?
C36 C37 1.387(5) . ?
C37 H37 0.9500 . ?
C38 C39 1.397(5) . ?
C38 C43 1.392(6) . ?
C39 H39 0.9500 . ?
C39 C40 1.396(6) . ?
C40 H40 0.9500 . ?
C40 C41 1.380(7) . ?
C41 H41 0.9500 . ?
C41 C42 1.375(7) . ?
C42 H42 0.9500 . ?
C42 C43 1.385(6) . ?
C43 H43 0.9500 . ?
C44 C45 1.389(5) . ?
C44 C49 1.399(5) . ?
C45 H45 0.9500 . ?
C45 C46 1.380(5) . ?
C46 H46 0.9500 . ?
C46 C47 1.397(6) . ?
C47 H47 0.9500 . ?
C47 C48 1.380(6) . ?
C48 H48 0.9500 . ?
C48 C49 1.398(5) . ?
C49 H49 0.9500 . ?
O2 H2B 0.8400 . ?
O2 C50 1.397(7) . ?
C50 H50A 0.9800 . ?
C50 H50B 0.9800 . ?
C50 H50C 0.9800 . ?

loop_
_geom_torsion_atom_site_label_1
_geom_torsion_atom_site_label_2
_geom_torsion_atom_site_label_3
_geom_torsion_atom_site_label_4
_geom_torsion
_geom_torsion_site_symmetry_1
_geom_torsion_site_symmetry_2
_geom_torsion_site_symmetry_3
_geom_torsion_site_symmetry_4
_geom_torsion_publ_flag
Cu1 P1 C14 C15 -85.4(3) . . . . ?
Cu1 P1 C14 C19 83.1(3) . . . . ?
Cu1 P1 C20 C21 15.8(4) . . . . ?
Cu1 P1 C20 C25 -167.4(3) . . . . ?
Cu1 P1 C26 C27 -26.8(3) . . . . ?
Cu1 P1 C26 C31 155.8(3) . . . . ?
Cu1 P2 C32 C33 -23.7(3) . . . . ?
Cu1 P2 C32 C37 157.0(3) . . . . ?
Cu1 P2 C38 C39 0.6(4) . . . . ?
Cu1 P2 C38 C43 -179.4(3) . . . . ?
Cu1 P2 C44 C45 102.8(3) . . . . ?
Cu1 P2 C44 C49 -69.7(3) . . . . ?
Cu1 N1 C1 C2 -178.4(3) . . . . ?
Cu1 N1 C5 C4 177.7(3) . . . . ?
P1 C14 C15 C16 165.9(3) . . . . ?
P1 C14 C19 C18 -168.6(3) . . . . ?
P1 C20 C21 C22 176.2(4) . . . . ?
P1 C20 C25 C24 -175.8(3) . . . . ?
P1 C26 C27 C28 -177.4(3) . . . . ?
P1 C26 C31 C30 177.4(3) . . . . ?
P2 C32 C33 C34 -179.0(3) . . . . ?
P2 C32 C37 C36 177.9(3) . . . . ?
P2 C38 C39 C40 179.9(3) . . . . ?
P2 C38 C43 C42 -179.3(3) . . . . ?
P2 C44 C45 C46 -173.9(3) . . . . ?
P2 C44 C49 C48 173.6(3) . . . . ?
O1 C7 C8 C9 -2.5(6) . . . . ?
O1 C7 C8 C13 176.5(3) . . . . ?
N1 C1 C2 C3 0.1(6) . . . . ?
N2 N3 C6 O1 -0.5(4) . . . . ?
N2 N3 C6 C3 -178.9(4) . . . . ?
N2 C7 C8 C9 179.0(4) . . . . ?
N2 C7 C8 C13 -1.9(6) . . . . ?
N3 N2 C7 O1 -0.5(4) . . . . ?
N3 N2 C7 C8 178.1(4) . . . . ?
C1 N1 C5 C4 -1.2(6) . . . . ?
C1 C2 C3 C4 -0.3(6) . . . . ?
C1 C2 C3 C6 -179.8(4) . . . . ?
C2 C3 C4 C5 -0.2(5) . . . . ?
C2 C3 C6 O1 4.5(5) . . . . ?
C2 C3 C6 N3 -177.2(4) . . . . ?
C3 C4 C5 N1 1.0(6) . . . . ?
C4 C3 C6 O1 -174.9(3) . . . . ?
C4 C3 C6 N3 3.4(6) . . . . ?
C5 N1 C1 C2 0.6(6) . . . . ?
C6 O1 C7 N2 0.2(4) . . . . ?
C6 O1 C7 C8 -178.5(3) . . . . ?
C6 C3 C4 C5 179.2(3) . . . . ?
C7 O1 C6 N3 0.2(4) . . . . ?
C7 O1 C6 C3 178.8(3) . . . . ?
C7 N2 N3 C6 0.6(4) . . . . ?
C7 C8 C9 C10 178.7(4) . . . . ?
C7 C8 C13 C12 -178.8(4) . . . . ?
C8 C9 C10 C11 0.9(6) . . . . ?
C9 C8 C13 C12 0.2(6) . . . . ?
C9 C10 C11 C12 -1.4(6) . . . . ?
C10 C11 C12 C13 1.3(7) . . . . ?
C11 C12 C13 C8 -0.7(6) . . . . ?
C13 C8 C9 C10 -0.3(6) . . . . ?
C14 P1 C20 C21 140.5(4) . . . . ?
C14 P1 C20 C25 -42.7(4) . . . . ?
C14 P1 C26 C27 -148.0(3) . . . . ?
C14 P1 C26 C31 34.6(4) . . . . ?
C14 C15 C16 C17 1.7(6) . . . . ?
C15 C14 C19 C18 0.3(6) . . . . ?
C15 C16 C17 C18 1.3(6) . . . . ?
C16 C17 C18 C19 -3.5(6) . . . . ?
C17 C18 C19 C14 2.7(6) . . . . ?
C19 C14 C15 C16 -2.5(5) . . . . ?
C20 P1 C14 C15 143.1(3) . . . . ?
C20 P1 C14 C19 -48.3(3) . . . . ?
C20 P1 C26 C27 104.9(3) . . . . ?
C20 P1 C26 C31 -72.5(4) . . . . ?
C20 C21 C22 C23 0.3(9) . . . . ?
C21 C20 C25 C24 0.9(6) . . . . ?
C21 C22 C23 C24 0.0(9) . . . . ?
C22 C23 C24 C25 0.2(7) . . . . ?
C23 C24 C25 C20 -0.7(6) . . . . ?
C25 C20 C21 C22 -0.7(7) . . . . ?
C26 P1 C14 C15 36.2(3) . . . . ?
C26 P1 C14 C19 -155.2(3) . . . . ?
C26 P1 C20 C21 -109.5(4) . . . . ?
C26 P1 C20 C25 67.3(4) . . . . ?
C26 C27 C28 C29 -0.6(6) . . . . ?
C27 C26 C31 C30 0.1(6) . . . . ?
C27 C28 C29 C30 0.9(7) . . . . ?
C28 C29 C30 C31 -0.6(6) . . . . ?
C29 C30 C31 C26 0.2(6) . . . . ?
C31 C26 C27 C28 0.2(6) . . . . ?
C32 P2 C38 C39 -130.0(3) . . . . ?
C32 P2 C38 C43 50.0(4) . . . . ?
C32 P2 C44 C45 -131.7(3) . . . . ?
C32 P2 C44 C49 55.8(3) . . . . ?
C32 C33 C34 C35 0.7(6) . . . . ?
C33 C32 C37 C36 -1.4(6) . . . . ?
C33 C34 C35 C36 -0.6(6) . . . . ?
C34 C35 C36 C37 -0.4(6) . . . . ?
C35 C36 C37 C32 1.4(6) . . . . ?
C37 C32 C33 C34 0.4(6) . . . . ?
C38 P2 C32 C33 107.3(3) . . . . ?
C38 P2 C32 C37 -72.0(3) . . . . ?
C38 P2 C44 C45 -23.8(4) . . . . ?
C38 P2 C44 C49 163.7(3) . . . . ?
C38 C39 C40 C41 -1.0(6) . . . . ?
C39 C38 C43 C42 0.7(6) . . . . ?
C39 C40 C41 C42 1.5(7) . . . . ?
C40 C41 C42 C43 -0.9(7) . . . . ?
C41 C42 C43 C38 -0.2(7) . . . . ?
C43 C38 C39 C40 -0.1(6) . . . . ?
C44 P2 C32 C33 -145.2(3) . . . . ?
C44 P2 C32 C37 35.4(4) . . . . ?
C44 P2 C38 C39 122.9(3) . . . . ?
C44 P2 C38 C43 -57.0(4) . . . . ?
C44 C45 C46 C47 1.4(6) . . . . ?
C45 C44 C49 C48 0.8(6) . . . . ?
C45 C46 C47 C48 -0.7(6) . . . . ?
C46 C47 C48 C49 0.0(6) . . . . ?
C47 C48 C49 C44 -0.1(6) . . . . ?
C49 C44 C45 C46 -1.5(6) . . . . ?
